data_7704750
loop_
_publ_author_name
'Gericke, Robert'
'Wagler, J\"org'

_publ_section_title
;
 (2-Pyridyloxy)arsines as ligands in transition metal chemistry: a
 stepwise As(iii) \\rightarrow As(ii) \\rightarrow As(i) reduction.
;
_journal_issue 29
_journal_name_full 'Dalton transactions (Cambridge, England : 2003)'
_journal_page_first 10042
_journal_page_last 10051
_journal_paper_doi 10.1039/d0dt01538e
_journal_volume 49
_journal_year 2020
_chemical_formula_moiety 'C46 H38 As Cl N2 O2 P2 Ru, 2 (C H Cl3)'
_chemical_formula_sum 'C48 H40 As Cl7 N2 O2 P2 Ru'
_chemical_formula_weight 1162.90
_space_group_crystal_system triclinic
_space_group_IT_number 2
_space_group_name_Hall '-P 1'
_space_group_name_H-M_alt 'P -1'
_atom_sites_solution_hydrogens geom
_audit_creation_method SHELXL-2013
_audit_update_record
;
2020-04-04 deposited with the CCDC.	2020-07-03 downloaded from the CCDC.
;
_cell_angle_alpha 114.483(2)
_cell_angle_beta 109.348(2)
_cell_angle_gamma 96.110(2)
_cell_formula_units_Z 4
_cell_length_a 16.0117(5)
_cell_length_b 17.9816(5)
_cell_length_c 20.4442(6)
_cell_measurement_reflns_used 85847
_cell_measurement_temperature 200(2)
_cell_measurement_theta_max 30.38
_cell_measurement_theta_min 2.41
_cell_volume 4846.5(3)
_computing_cell_refinement 'STOE X-AREA'
_computing_data_collection 'STOE X-AREA'
_computing_data_reduction 'STOE X-RED'
_computing_molecular_graphics 'ORTEP32 (Farugia)'
_computing_publication_material 'Ciftab (Sheldrick)'
_computing_structure_refinement 'SHELXL-2013 (Sheldrick, 2013)'
_computing_structure_solution 'SHELXS-97 (Sheldrick, 2008)'
_diffrn_ambient_temperature 200(2)
_diffrn_measured_fraction_theta_full 0.999
_diffrn_measured_fraction_theta_max 0.999
_diffrn_measurement_device_type 'Stoe IPDS-2T'
_diffrn_measurement_method 'omega scans'
_diffrn_radiation_monochromator graphite
_diffrn_radiation_source 'fine-focus sealed tube'
_diffrn_radiation_type MoK\a
_diffrn_radiation_wavelength 0.71073
_diffrn_reflns_av_R_equivalents 0.0365
_diffrn_reflns_av_unetI/netI 0.0261
_diffrn_reflns_Laue_measured_fraction_full 0.999
_diffrn_reflns_Laue_measured_fraction_max 0.999
_diffrn_reflns_limit_h_max 22
_diffrn_reflns_limit_h_min -22
_diffrn_reflns_limit_k_max 25
_diffrn_reflns_limit_k_min -22
_diffrn_reflns_limit_l_max 28
_diffrn_reflns_limit_l_min -28
_diffrn_reflns_number 100356
_diffrn_reflns_point_group_measured_fraction_full 0.999
_diffrn_reflns_point_group_measured_fraction_max 0.999
_diffrn_reflns_theta_full 29.999
_diffrn_reflns_theta_max 29.999
_diffrn_reflns_theta_min 2.550
_exptl_absorpt_coefficient_mu 1.494
_exptl_absorpt_correction_T_max 0.7176
_exptl_absorpt_correction_T_min 0.5429
_exptl_absorpt_correction_type integration
_exptl_absorpt_process_details XShape
_exptl_crystal_colour yellow
_exptl_crystal_density_diffrn 1.594
_exptl_crystal_description block
_exptl_crystal_F_000 2336
_exptl_crystal_size_max 0.500
_exptl_crystal_size_mid 0.350
_exptl_crystal_size_min 0.250
_refine_diff_density_max 0.742
_refine_diff_density_min -0.742
_refine_diff_density_rms 0.073
_refine_ls_extinction_method none
_refine_ls_goodness_of_fit_ref 1.034
_refine_ls_hydrogen_treatment constr
_refine_ls_matrix_type full
_refine_ls_number_parameters 1299
_refine_ls_number_reflns 28253
_refine_ls_number_restraints 239
_refine_ls_restrained_S_all 1.049
_refine_ls_R_factor_all 0.0456
_refine_ls_R_factor_gt 0.0336
_refine_ls_shift/su_max 0.038
_refine_ls_shift/su_mean 0.000
_refine_ls_structure_factor_coef Fsqd
_refine_ls_weighting_details 'w=1/[\s^2^(Fo^2^)+(0.0358P)^2^+4.5492P] where P=(Fo^2^+2Fc^2^)/3'
_refine_ls_weighting_scheme calc
_refine_ls_wR_factor_gt 0.0793
_refine_ls_wR_factor_ref 0.0844
_reflns_Friedel_coverage 0.000
_reflns_number_gt 23541
_reflns_number_total 28253
_reflns_threshold_expression 'I > 2\s(I)'
_cod_data_source_file d0dt01538e2.cif
_cod_data_source_block RGP10202
_cod_depositor_comments 'Adding full bibliography for 7704746--7704751.cif.'
_cod_database_code 7704750
_shelx_space_group_comment
;
The symmetry employed for this shelxl refinement is uniquely defined
by the following loop, which should always be used as a source of
symmetry information in preference to the above space-group names.
They are only intended as comments.
;
_shelx_estimated_absorpt_t_min 0.522
_shelx_estimated_absorpt_t_max 0.706
_shelxl_version_number 2013-4

loop_
_space_group_symop_operation_xyz
'x, y, z'
'-x, -y, -z'

loop_
_atom_site_label
_atom_site_type_symbol
_atom_site_fract_x
_atom_site_fract_y
_atom_site_fract_z
_atom_site_U_iso_or_equiv
_atom_site_adp_type
_atom_site_occupancy
_atom_site_site_symmetry_order
_atom_site_calc_flag
_atom_site_refinement_flags_posn
_atom_site_refinement_flags_adp
_atom_site_refinement_flags_occupancy
_atom_site_disorder_assembly
_atom_site_disorder_group
Ru1 Ru 0.07084(2) 0.38538(2) 0.18831(2) 0.01992(3) Uani 1 1 d . . . . .
Ru2 Ru 0.62092(2) 0.84575(2) 0.18801(2) 0.01987(3) Uani 1 1 d . . . . .
As1 As 0.22269(2) 0.39779(2) 0.25937(2) 0.02688(5) Uani 1 1 d . . . . .
As2 As 0.53265(2) 0.83931(2) 0.25542(2) 0.02642(5) Uani 1 1 d . . . . .
P1 P 0.02571(3) 0.26812(3) 0.20415(3) 0.02166(9) Uani 1 1 d . . . . .
P2 P 0.05073(3) 0.49085(3) 0.29353(3) 0.02127(9) Uani 1 1 d . . . . .
P3 P 0.74486(3) 0.96248(3) 0.29521(3) 0.02124(9) Uani 1 1 d . . . . .
P4 P 0.67394(3) 0.73628(3) 0.20535(3) 0.02255(9) Uani 1 1 d . . . . .
Cl1 Cl -0.08340(3) 0.38478(3) 0.09746(3) 0.02777(9) Uani 1 1 d . . . . .
Cl2 Cl 0.69424(3) 0.86325(3) 0.10064(3) 0.02550(9) Uani 1 1 d . . . . .
N1 N 0.09257(12) 0.30103(11) 0.08894(10) 0.0253(3) Uani 1 1 d . . . . .
N2 N 0.13829(13) 0.48293(11) 0.17038(11) 0.0287(4) Uani 1 1 d . . . . .
N3 N 0.54409(11) 0.93330(11) 0.16968(10) 0.0249(3) Uani 1 1 d . . . . .
N4 N 0.49922(11) 0.75784(11) 0.08590(10) 0.0249(3) Uani 1 1 d . . . . .
O1 O 0.24716(11) 0.33410(11) 0.17013(10) 0.0352(4) Uani 1 1 d . . . . .
O2 O 0.27627(11) 0.50304(11) 0.26961(10) 0.0368(4) Uani 1 1 d . . . . .
O3 O 0.50241(11) 0.94375(11) 0.27075(10) 0.0331(3) Uani 1 1 d . . . . .
O4 O 0.41947(10) 0.77520(11) 0.16516(10) 0.0343(3) Uani 1 1 d . . . . .
C1 C 0.17785(15) 0.29127(14) 0.09896(13) 0.0284(4) Uani 1 1 d . . . . .
C2 C 0.19544(17) 0.23573(15) 0.03586(15) 0.0352(5) Uani 1 1 d . . . . .
H2 H 0.2561 0.2307 0.0442 0.042 Uiso 1 1 calc R U . . .
C3 C 0.12507(18) 0.18919(16) -0.03739(15) 0.0379(5) Uani 1 1 d . . . . .
H3 H 0.1359 0.1508 -0.0804 0.046 Uiso 1 1 calc R U . . .
C4 C 0.03687(18) 0.19873(17) -0.04840(14) 0.0397(5) Uani 1 1 d . . . . .
H4 H -0.0132 0.1671 -0.0990 0.048 Uiso 1 1 calc R U . . .
C5 C 0.02353(16) 0.25472(15) 0.01538(13) 0.0323(4) Uani 1 1 d . . . . .
H5 H -0.0366 0.2612 0.0075 0.039 Uiso 1 1 calc R U . . .
C6 C 0.22901(17) 0.52443(14) 0.21652(14) 0.0337(5) Uani 1 1 d . . . . .
C7 C 0.2759(2) 0.58944(17) 0.20968(18) 0.0494(7) Uani 1 1 d . . . . .
H7 H 0.3389 0.6191 0.2443 0.059 Uiso 1 1 calc R U . . .
C8 C 0.2304(3) 0.60980(18) 0.15285(19) 0.0551(8) Uani 1 1 d . . . . .
H8 H 0.2611 0.6537 0.1475 0.066 Uiso 1 1 calc R U . . .
C9 C 0.1386(2) 0.56547(18) 0.10314(18) 0.0476(7) Uani 1 1 d . . . . .
H9 H 0.1058 0.5778 0.0626 0.057 Uiso 1 1 calc R U . . .
C10 C 0.09553(19) 0.50316(16) 0.11334(15) 0.0363(5) Uani 1 1 d . . . . .
H10 H 0.0327 0.4729 0.0786 0.044 Uiso 1 1 calc R U . . .
C11 C 0.09739(15) 0.19419(13) 0.18124(14) 0.0300(4) Uani 1 1 d . . . . .
C12 C 0.07036(18) 0.13433(15) 0.10232(16) 0.0367(5) Uani 1 1 d . . . . .
H12 H 0.0155 0.1314 0.0633 0.044 Uiso 1 1 calc R U . . .
C13 C 0.1219(2) 0.07883(18) 0.0794(2) 0.0523(7) Uani 1 1 d . . . . .
H13 H 0.1021 0.0386 0.0253 0.063 Uiso 1 1 calc R U . . .
C14 C 0.2014(2) 0.0823(2) 0.1351(3) 0.0662(10) Uani 1 1 d . . . . .
H14 H 0.2368 0.0446 0.1197 0.079 Uiso 1 1 calc R U . . .
C15 C 0.2295(2) 0.1404(2) 0.2131(3) 0.0665(10) Uani 1 1 d . . . . .
H15 H 0.2845 0.1427 0.2516 0.080 Uiso 1 1 calc R U . . .
C16 C 0.17800(19) 0.19656(18) 0.23681(19) 0.0478(6) Uani 1 1 d . . . . .
H16 H 0.1983 0.2364 0.2911 0.057 Uiso 1 1 calc R U . . .
C17 C -0.08720(14) 0.18583(13) 0.14092(12) 0.0247(4) Uani 1 1 d . . . . .
C18 C -0.09715(16) 0.11021(13) 0.14600(13) 0.0300(4) Uani 1 1 d . . . . .
H18 H -0.0470 0.1035 0.1819 0.036 Uiso 1 1 calc R U . . .
C19 C -0.17912(17) 0.04512(15) 0.09939(15) 0.0359(5) Uani 1 1 d . . . . .
H19 H -0.1850 -0.0059 0.1032 0.043 Uiso 1 1 calc R U . . .
C20 C -0.25237(18) 0.05484(16) 0.04722(16) 0.0428(6) Uani 1 1 d . . . . .
H20 H -0.3086 0.0103 0.0151 0.051 Uiso 1 1 calc R U . . .
C21 C -0.24422(17) 0.12911(18) 0.04158(16) 0.0432(6) Uani 1 1 d . . . . .
H21 H -0.2950 0.1355 0.0060 0.052 Uiso 1 1 calc R U . . .
C22 C -0.16130(15) 0.19492(14) 0.08817(13) 0.0316(4) Uani 1 1 d . . . . .
H22 H -0.1557 0.2456 0.0838 0.038 Uiso 1 1 calc R U . . .
C23 C 0.03428(15) 0.28764(13) 0.30246(12) 0.0259(4) Uani 1 1 d . . . . .
C24 C -0.04428(16) 0.26649(14) 0.31406(13) 0.0307(4) Uani 1 1 d . . . . .
H24 H -0.1029 0.2405 0.2704 0.037 Uiso 1 1 calc R U . . .
C25 C -0.0379(2) 0.28290(16) 0.38866(15) 0.0392(5) Uani 1 1 d . . . . .
H25 H -0.0921 0.2694 0.3958 0.047 Uiso 1 1 calc R U . . .
C26 C 0.0472(2) 0.31881(17) 0.45224(15) 0.0451(6) Uani 1 1 d . . . . .
H26 H 0.0518 0.3288 0.5029 0.054 Uiso 1 1 calc R U . . .
C27 C 0.1258(2) 0.34026(16) 0.44203(14) 0.0435(6) Uani 1 1 d . . . . .
H27 H 0.1845 0.3641 0.4856 0.052 Uiso 1 1 calc R U . . .
C28 C 0.11950(17) 0.32720(15) 0.36854(13) 0.0338(5) Uani 1 1 d . . . . .
H28 H 0.1735 0.3452 0.3629 0.041 Uiso 1 1 calc R U . . .
C29 C -0.06657(13) 0.48039(13) 0.29101(11) 0.0236(4) Uani 1 1 d . . . . .
C30 C -0.13041(14) 0.40047(14) 0.25131(12) 0.0278(4) Uani 1 1 d . . . . .
H30 H -0.1128 0.3510 0.2266 0.033 Uiso 1 1 calc R U . . .
C31 C -0.21975(15) 0.39201(16) 0.24730(14) 0.0334(5) Uani 1 1 d . . . . .
H31 H -0.2622 0.3370 0.2205 0.040 Uiso 1 1 calc R U . . .
C32 C -0.24676(16) 0.46367(18) 0.28229(14) 0.0362(5) Uani 1 1 d . . . . .
H32 H -0.3079 0.4580 0.2789 0.043 Uiso 1 1 calc R U . . .
C33 C -0.18421(17) 0.54356(17) 0.32223(14) 0.0359(5) Uani 1 1 d . . . . .
H33 H -0.2024 0.5928 0.3466 0.043 Uiso 1 1 calc R U . . .
C34 C -0.09496(15) 0.55205(14) 0.32686(13) 0.0304(4) Uani 1 1 d . . . . .
H34 H -0.0525 0.6072 0.3547 0.036 Uiso 1 1 calc R U . . .
C35 C 0.07248(14) 0.59798(12) 0.30159(12) 0.0250(4) Uani 1 1 d . . . . .
C36 C 0.02049(15) 0.60604(14) 0.23628(13) 0.0290(4) Uani 1 1 d . . . . .
H36 H -0.0181 0.5564 0.1879 0.035 Uiso 1 1 calc R U . . .
C37 C 0.02460(17) 0.68573(15) 0.24121(15) 0.0358(5) Uani 1 1 d . . . . .
H37 H -0.0110 0.6904 0.1963 0.043 Uiso 1 1 calc R U . . .
C38 C 0.08069(19) 0.75853(16) 0.31158(17) 0.0430(6) Uani 1 1 d . . . . .
H38 H 0.0831 0.8131 0.3150 0.052 Uiso 1 1 calc R U . . .
C39 C 0.13292(19) 0.75163(16) 0.37651(17) 0.0452(6) Uani 1 1 d . . . . .
H39 H 0.1717 0.8015 0.4246 0.054 Uiso 1 1 calc R U . . .
C40 C 0.12900(16) 0.67167(14) 0.37189(15) 0.0361(5) Uani 1 1 d . . . . .
H40 H 0.1650 0.6674 0.4169 0.043 Uiso 1 1 calc R U . . .
C41 C 0.12301(14) 0.51809(13) 0.39606(12) 0.0249(4) Uani 1 1 d . . . . .
C42 C 0.21907(15) 0.53899(14) 0.42102(12) 0.0288(4) Uani 1 1 d . . . . .
H42 H 0.2445 0.5380 0.3849 0.035 Uiso 1 1 calc R U . . .
C43 C 0.27765(16) 0.56116(15) 0.49781(13) 0.0339(5) Uani 1 1 d . . . . .
H43 H 0.3426 0.5743 0.5136 0.041 Uiso 1 1 calc R U . . .
C44 C 0.24148(18) 0.56405(16) 0.55130(14) 0.0370(5) Uani 1 1 d . . . . .
H44 H 0.2814 0.5784 0.6036 0.044 Uiso 1 1 calc R U . . .
C45 C 0.14677(18) 0.54597(17) 0.52825(14) 0.0382(5) Uani 1 1 d . . . . .
H45 H 0.1219 0.5491 0.5653 0.046 Uiso 1 1 calc R U . . .
C46 C 0.08784(16) 0.52319(15) 0.45120(13) 0.0316(4) Uani 1 1 d . . . . .
H46 H 0.0231 0.5110 0.4361 0.038 Uiso 1 1 calc R U . . .
C47 C 0.50140(14) 0.96801(14) 0.21712(13) 0.0286(4) Uani 1 1 d . . . . .
C48 C 0.45506(17) 1.02826(16) 0.21091(15) 0.0376(5) Uani 1 1 d . . . . .
H48 H 0.4285 1.0541 0.2468 0.045 Uiso 1 1 calc R U . . .
C49 C 0.44827(18) 1.04956(17) 0.15287(17) 0.0422(6) Uani 1 1 d . . . . .
H49 H 0.4175 1.0907 0.1483 0.051 Uiso 1 1 calc R U . . .
C50 C 0.48693(17) 1.01023(17) 0.10065(16) 0.0390(5) Uani 1 1 d . . . . .
H50 H 0.4813 1.0225 0.0587 0.047 Uiso 1 1 calc R U . . .
C51 C 0.53361(15) 0.95317(15) 0.11087(13) 0.0315(4) Uani 1 1 d . . . . .
H51 H 0.5598 0.9264 0.0749 0.038 Uiso 1 1 calc R U . . .
C52 C 0.41889(14) 0.74478(13) 0.09352(13) 0.0272(4) Uani 1 1 d . . . . .
C53 C 0.33383(15) 0.70020(16) 0.02765(15) 0.0356(5) Uani 1 1 d . . . . .
H53 H 0.2782 0.6931 0.0345 0.043 Uiso 1 1 calc R U . . .
C54 C 0.33180(17) 0.66724(17) -0.04628(15) 0.0411(6) Uani 1 1 d . . . . .
H54 H 0.2746 0.6381 -0.0914 0.049 Uiso 1 1 calc R U . . .
C55 C 0.41450(18) 0.67660(17) -0.05518(14) 0.0415(6) Uani 1 1 d . . . . .
H55 H 0.4148 0.6518 -0.1061 0.050 Uiso 1 1 calc R U . . .
C56 C 0.49565(16) 0.72262(15) 0.01168(13) 0.0330(4) Uani 1 1 d . . . . .
H56 H 0.5517 0.7301 0.0056 0.040 Uiso 1 1 calc R U . . .
C57 C 0.72752(13) 1.06506(12) 0.30178(12) 0.0248(4) Uani 1 1 d . . . . .
C58 C 0.72409(15) 1.07929(14) 0.23889(13) 0.0296(4) Uani 1 1 d . . . . .
H58 H 0.7303 1.0368 0.1952 0.035 Uiso 1 1 calc R U . . .
C59 C 0.71167(17) 1.15458(15) 0.23944(15) 0.0355(5) Uani 1 1 d . . . . .
H59 H 0.7098 1.1635 0.1964 0.043 Uiso 1 1 calc R U . . .
C60 C 0.7020(2) 1.21681(16) 0.30269(17) 0.0428(6) Uani 1 1 d . . . . .
H60 H 0.6928 1.2682 0.3028 0.051 Uiso 1 1 calc R U . . .
C61 C 0.7060(2) 1.20388(16) 0.36546(17) 0.0442(6) Uani 1 1 d . . . . .
H61 H 0.6998 1.2467 0.4090 0.053 Uiso 1 1 calc R U . . .
C62 C 0.71889(17) 1.12842(15) 0.36552(14) 0.0343(5) Uani 1 1 d . . . . .
H62 H 0.7218 1.1202 0.4092 0.041 Uiso 1 1 calc R U . . .
C63 C 0.85856(13) 0.97322(13) 0.29097(11) 0.0236(4) Uani 1 1 d . . . . .
C64 C 0.92042(14) 1.05321(14) 0.32360(13) 0.0304(4) Uani 1 1 d . . . . .
H64 H 0.9055 1.1033 0.3513 0.037 Uiso 1 1 calc R U . . .
C65 C 1.00369(15) 1.06006(16) 0.31584(14) 0.0354(5) Uani 1 1 d . . . . .
H65 H 1.0448 1.1147 0.3376 0.043 Uiso 1 1 calc R U . . .
C66 C 1.02694(15) 0.98741(17) 0.27645(14) 0.0363(5) Uani 1 1 d . . . . .
H66 H 1.0834 0.9922 0.2705 0.044 Uiso 1 1 calc R U . . .
C67 C 0.96744(15) 0.90795(16) 0.24583(13) 0.0334(5) Uani 1 1 d . . . . .
H67 H 0.9839 0.8580 0.2201 0.040 Uiso 1 1 calc R U . . .
C68 C 0.88337(14) 0.90074(14) 0.25249(12) 0.0271(4) Uani 1 1 d . . . . .
H68 H 0.8426 0.8459 0.2306 0.032 Uiso 1 1 calc R U . . .
C69 C 0.77414(14) 0.98505(13) 0.39786(12) 0.0255(4) Uani 1 1 d . . . . .
C70 C 0.86456(15) 1.00394(14) 0.45204(13) 0.0293(4) Uani 1 1 d . . . . .
H70 H 0.9137 1.0046 0.4359 0.035 Uiso 1 1 calc R U . . .
C71 C 0.88323(16) 1.02186(15) 0.52944(13) 0.0341(5) Uani 1 1 d . . . . .
H71 H 0.9449 1.0346 0.5656 0.041 Uiso 1 1 calc R U . . .
C72 C 0.81241(17) 1.02129(15) 0.55410(13) 0.0339(5) Uani 1 1 d . . . . .
H72 H 0.8253 1.0325 0.6066 0.041 Uiso 1 1 calc R U . . .
C73 C 0.72273(17) 1.00431(15) 0.50165(13) 0.0342(5) Uani 1 1 d . . . . .
H73 H 0.6741 1.0047 0.5185 0.041 Uiso 1 1 calc R U . . .
C74 C 0.70391(15) 0.98668(14) 0.42456(13) 0.0301(4) Uani 1 1 d . . . . .
H74 H 0.6422 0.9755 0.3892 0.036 Uiso 1 1 calc R U . . .
C75 C 0.75616(14) 0.76462(13) 0.30588(12) 0.0261(4) Uani 1 1 d . . . . .
C76 C 0.72908(16) 0.79221(14) 0.36844(13) 0.0317(4) Uani 1 1 d . . . . .
H76 H 0.6684 0.7975 0.3592 0.038 Uiso 1 1 calc R U . . .
C77 C 0.7898(2) 0.81195(15) 0.44399(14) 0.0396(5) Uani 1 1 d . . . . .
H77 H 0.7693 0.8276 0.4852 0.048 Uiso 1 1 calc R U . . .
C78 C 0.8796(2) 0.80880(16) 0.45925(15) 0.0435(6) Uani 1 1 d . . . . .
H78 H 0.9213 0.8229 0.5110 0.052 Uiso 1 1 calc R U . . .
C79 C 0.90876(18) 0.78500(16) 0.39881(15) 0.0410(6) Uani 1 1 d . . . . .
H79 H 0.9711 0.7844 0.4096 0.049 Uiso 1 1 calc R U . . .
C80 C 0.84757(15) 0.76194(14) 0.32237(14) 0.0328(4) Uani 1 1 d . . . . .
H80 H 0.8680 0.7442 0.2811 0.039 Uiso 1 1 calc R U . . .
C81 C 0.72777(13) 0.66778(13) 0.14620(12) 0.0253(4) Uani 1 1 d . . . . .
C82 C 0.75156(15) 0.68144(14) 0.09198(13) 0.0293(4) Uani 1 1 d . . . . .
H82 H 0.7399 0.7280 0.0832 0.035 Uiso 1 1 calc R U . . .
C83 C 0.79291(18) 0.62646(16) 0.05009(15) 0.0377(5) Uani 1 1 d . . . . .
H83 H 0.8089 0.6357 0.0127 0.045 Uiso 1 1 calc R U . . .
C84 C 0.81062(18) 0.55883(16) 0.06277(16) 0.0398(5) Uani 1 1 d . . . . .
H84 H 0.8389 0.5220 0.0343 0.048 Uiso 1 1 calc R U . . .
C85 C 0.78733(16) 0.54484(15) 0.11666(16) 0.0369(5) Uani 1 1 d . . . . .
H85 H 0.8003 0.4988 0.1259 0.044 Uiso 1 1 calc R U . . .
C86 C 0.74508(16) 0.59770(14) 0.15729(14) 0.0321(4) Uani 1 1 d . . . . .
H86 H 0.7275 0.5867 0.1932 0.038 Uiso 1 1 calc R U . . .
C87 C 0.57810(14) 0.64815(14) 0.18162(13) 0.0283(4) Uani 1 1 d . . . . .
C88 C 0.51726(16) 0.59708(14) 0.10215(14) 0.0332(4) Uani 1 1 d . . . . .
H88 H 0.5257 0.6098 0.0636 0.040 Uiso 1 1 calc R U . . .
C89 C 0.44510(17) 0.52847(17) 0.07819(16) 0.0421(6) Uani 1 1 d . . . . .
H89 H 0.4040 0.4955 0.0239 0.050 Uiso 1 1 calc R U . . .
C90 C 0.4328(2) 0.5080(2) 0.1326(2) 0.0597(8) Uani 1 1 d . . . . .
H90 H 0.3835 0.4608 0.1163 0.072 Uiso 1 1 calc R U . . .
C91 C 0.4925(3) 0.5567(3) 0.2111(2) 0.0751(12) Uani 1 1 d . . . . .
H91 H 0.4845 0.5424 0.2490 0.090 Uiso 1 1 calc R U . . .
C92 C 0.5646(2) 0.6267(2) 0.23574(17) 0.0554(8) Uani 1 1 d . . . . .
H92 H 0.6047 0.6600 0.2902 0.066 Uiso 1 1 calc R U . . .
C93A C 0.2776(3) 0.88757(14) 0.22901(12) 0.0625(10) Uani 0.777(5) 1 d D . P A 1
H93A H 0.3395 0.8769 0.2399 0.075 Uiso 0.777(5) 1 calc R U P A 1
Cl3A Cl 0.2918(4) 0.99067(16) 0.30059(18) 0.0883(7) Uani 0.777(5) 1 d D . P A 1
Cl4A Cl 0.23139(12) 0.87391(12) 0.13286(10) 0.0863(5) Uani 0.777(5) 1 d D . P A 1
Cl5A Cl 0.2070(2) 0.81396(12) 0.23768(19) 0.1181(11) Uani 0.777(5) 1 d D . P A 1
C93C C 0.2938(7) 0.8873(5) 0.2374(4) 0.0625(10) Uani 0.223(5) 1 d D . P A 2
H93C H 0.3535 0.8928 0.2318 0.075 Uiso 0.223(5) 1 calc R U P A 2
Cl3C Cl 0.2805(16) 0.9891(6) 0.2831(7) 0.0883(7) Uani 0.223(5) 1 d D . P A 2
Cl4C Cl 0.2033(7) 0.8255(9) 0.1434(5) 0.194(7) Uani 0.223(5) 1 d D U P A 2
Cl5C Cl 0.2959(8) 0.8371(4) 0.2951(5) 0.120(4) Uani 0.223(5) 1 d D . P A 2
C94A C 0.3981(4) 0.82401(15) 0.45136(14) 0.0788(18) Uani 0.636(2) 1 d D . P B 1
H94A H 0.3396 0.8399 0.4347 0.095 Uiso 0.636(2) 1 calc R U P B 1
Cl6A Cl 0.46642(18) 0.8971(2) 0.55012(12) 0.1161(11) Uani 0.636(2) 1 d D . P B 1
Cl7A Cl 0.45316(16) 0.82688(14) 0.39159(13) 0.0948(7) Uani 0.636(2) 1 d D . P B 1
Cl8A Cl 0.36956(13) 0.72140(17) 0.43884(19) 0.1094(9) Uani 0.636(2) 1 d D . P B 1
C94B C 0.4627(7) 0.8336(7) 0.4587(6) 0.0788(18) Uani 0.187(2) 1 d D . P C -2
H94B H 0.4193 0.7895 0.4038 0.095 Uiso 0.187(2) 1 calc R U P C -2
Cl6B Cl 0.4201(10) 0.8279(11) 0.5251(9) 0.277(6) Uani 0.187(2) 1 d D U P C -2
Cl7B Cl 0.4749(11) 0.9341(8) 0.4652(11) 0.277(6) Uani 0.187(2) 1 d D U P C -2
Cl8B Cl 0.5705(9) 0.8148(11) 0.4808(12) 0.277(6) Uani 0.187(2) 1 d D U P C -2
C94C C 0.4697(6) 0.7939(7) 0.4861(5) 0.0788(18) Uani 0.177(3) 1 d D . P D -3
H94C H 0.4987 0.7531 0.5004 0.095 Uiso 0.177(3) 1 calc R U P D -3
Cl6C Cl 0.3506(6) 0.7496(10) 0.4343(7) 0.159(4) Uani 0.177(3) 1 d D . P D -3
Cl7C Cl 0.4924(8) 0.8879(9) 0.5713(5) 0.159(4) Uani 0.177(3) 1 d D . P D -3
Cl8C Cl 0.5125(7) 0.8164(9) 0.4264(5) 0.159(4) Uani 0.177(3) 1 d D . P D -3
C95A C 0.5907(5) 0.6898(2) 0.51535(17) 0.0771(19) Uani 0.457(3) 1 d D . P E 1
H95A H 0.5286 0.6962 0.5129 0.093 Uiso 0.457(3) 1 calc R U P E 1
Cl9 Cl 0.6733(3) 0.78845(18) 0.57797(18) 0.0860(9) Uani 0.457(3) 1 d D . P E 1
Cl10 Cl 0.5889(4) 0.6511(3) 0.42128(16) 0.1181(17) Uani 0.457(3) 1 d D . P E 1
Cl11 Cl 0.6192(4) 0.6200(4) 0.5522(3) 0.091(2) Uani 0.457(3) 1 d D . P E 1
C95B C 0.5728(3) 0.5787(6) 0.4529(3) 0.0771(19) Uani 0.315(2) 1 d D . P F 2
H95B H 0.5787 0.5200 0.4258 0.093 Uiso 0.315(2) 1 calc R U P F 2
Cl12 Cl 0.45798(19) 0.5778(4) 0.4134(2) 0.1171(19) Uani 0.315(2) 1 d D . P F 2
Cl13 Cl 0.6392(6) 0.6483(10) 0.4380(6) 0.260(8) Uani 0.315(2) 1 d D U P F 2
Cl14 Cl 0.6114(6) 0.6134(4) 0.5538(3) 0.071(2) Uani 0.315(2) 1 d D . P F 2
C95C C 0.5827(7) 0.6677(6) 0.4867(5) 0.0771(19) Uani 0.228(3) 1 d D . P G 3
H95C H 0.5191 0.6663 0.4552 0.093 Uiso 0.228(3) 1 calc R U P G 3
Cl22 Cl 0.6452(12) 0.7733(6) 0.5549(7) 0.227(9) Uani 0.228(3) 1 d D U P G 3
Cl23 Cl 0.5742(12) 0.6107(8) 0.5365(7) 0.250(10) Uani 0.228(3) 1 d D U P G 3
Cl24 Cl 0.6341(3) 0.6231(4) 0.4224(3) 0.0640(14) Uani 0.228(3) 1 d D . P G 3
C96A C 0.4484(3) 0.31675(12) 0.26234(14) 0.0535(12) Uani 0.694(5) 1 d D . P H 1
H96A H 0.3799 0.3041 0.2446 0.064 Uiso 0.694(5) 1 calc R U P H 1
Cl16 Cl 0.49713(13) 0.42635(11) 0.32498(14) 0.0835(7) Uani 0.694(5) 1 d D . P H 1
Cl17 Cl 0.4718(2) 0.2831(2) 0.17863(17) 0.0991(8) Uani 0.694(5) 1 d D . P H 1
Cl18 Cl 0.48799(14) 0.26091(12) 0.31312(14) 0.0603(5) Uani 0.694(5) 1 d D . P H 1
C96B C 0.4325(5) 0.2993(3) 0.2202(4) 0.061(4) Uani 0.306(5) 1 d D . P H 2
H96B H 0.3668 0.2964 0.2115 0.073 Uiso 0.306(5) 1 calc R U P H 2
Cl19 Cl 0.4942(5) 0.4039(3) 0.2551(8) 0.181(5) Uani 0.306(5) 1 d D U P H 2
Cl20 Cl 0.4373(4) 0.2335(4) 0.1310(4) 0.0855(15) Uani 0.306(5) 1 d D . P H 2
Cl21 Cl 0.4819(6) 0.2663(6) 0.2898(4) 0.124(3) Uani 0.306(5) 1 d D . P H 2

loop_
_atom_site_aniso_label
_atom_site_aniso_U_11
_atom_site_aniso_U_22
_atom_site_aniso_U_33
_atom_site_aniso_U_23
_atom_site_aniso_U_13
_atom_site_aniso_U_12
Ru1 0.02082(7) 0.01949(7) 0.01958(7) 0.00836(6) 0.00946(5) 0.00690(5)
Ru2 0.01778(6) 0.02217(7) 0.01932(7) 0.00914(6) 0.00839(5) 0.00552(5)
As1 0.02128(9) 0.02855(10) 0.02703(10) 0.01030(8) 0.00958(8) 0.00734(8)
As2 0.02245(9) 0.03448(11) 0.02614(10) 0.01556(9) 0.01292(8) 0.00859(8)
P1 0.0221(2) 0.0207(2) 0.0213(2) 0.00927(18) 0.00883(18) 0.00668(17)
P2 0.0215(2) 0.0207(2) 0.0200(2) 0.00811(18) 0.00871(17) 0.00657(17)
P3 0.0203(2) 0.0219(2) 0.0201(2) 0.00813(18) 0.00931(17) 0.00601(17)
P4 0.0215(2) 0.0239(2) 0.0224(2) 0.01115(19) 0.00908(18) 0.00621(18)
Cl1 0.0280(2) 0.0271(2) 0.0256(2) 0.01188(19) 0.00858(18) 0.01020(18)
Cl2 0.0281(2) 0.0252(2) 0.0257(2) 0.01175(18) 0.01436(18) 0.00804(17)
N1 0.0279(8) 0.0236(8) 0.0254(8) 0.0094(7) 0.0144(7) 0.0092(6)
N2 0.0376(9) 0.0241(8) 0.0301(9) 0.0120(7) 0.0214(8) 0.0106(7)
N3 0.0200(7) 0.0261(8) 0.0260(8) 0.0109(7) 0.0085(6) 0.0072(6)
N4 0.0217(7) 0.0240(8) 0.0248(8) 0.0103(7) 0.0076(6) 0.0034(6)
O1 0.0271(7) 0.0396(9) 0.0332(8) 0.0096(7) 0.0154(6) 0.0119(7)
O2 0.0325(8) 0.0329(8) 0.0366(9) 0.0115(7) 0.0142(7) -0.0002(6)
O3 0.0329(8) 0.0382(9) 0.0340(8) 0.0165(7) 0.0197(7) 0.0160(7)
O4 0.0228(7) 0.0446(9) 0.0323(8) 0.0165(7) 0.0121(6) 0.0040(6)
C1 0.0301(10) 0.0274(10) 0.0310(10) 0.0134(8) 0.0167(8) 0.0095(8)
C2 0.0383(12) 0.0365(12) 0.0388(12) 0.0163(10) 0.0257(10) 0.0161(10)
C3 0.0495(14) 0.0358(12) 0.0336(11) 0.0117(10) 0.0281(11) 0.0167(10)
C4 0.0423(13) 0.0414(13) 0.0268(11) 0.0079(10) 0.0155(10) 0.0126(10)
C5 0.0328(11) 0.0346(11) 0.0274(10) 0.0114(9) 0.0138(9) 0.0122(9)
C6 0.0412(12) 0.0257(10) 0.0330(11) 0.0078(9) 0.0235(10) 0.0049(9)
C7 0.0593(17) 0.0354(13) 0.0486(15) 0.0142(12) 0.0296(14) -0.0040(12)
C8 0.083(2) 0.0365(14) 0.0584(18) 0.0244(13) 0.0450(17) 0.0067(14)
C9 0.075(2) 0.0423(14) 0.0500(15) 0.0297(13) 0.0415(15) 0.0241(14)
C10 0.0500(14) 0.0363(12) 0.0372(12) 0.0209(10) 0.0279(11) 0.0201(10)
C11 0.0309(10) 0.0232(9) 0.0415(12) 0.0171(9) 0.0183(9) 0.0114(8)
C12 0.0455(13) 0.0293(11) 0.0438(13) 0.0167(10) 0.0280(11) 0.0149(10)
C13 0.0669(19) 0.0355(14) 0.071(2) 0.0211(14) 0.0500(17) 0.0239(13)
C14 0.061(2) 0.0475(17) 0.105(3) 0.0325(19) 0.051(2) 0.0361(16)
C15 0.0476(17) 0.060(2) 0.095(3) 0.038(2) 0.0248(18) 0.0348(16)
C16 0.0398(13) 0.0383(14) 0.0579(17) 0.0201(13) 0.0134(12) 0.0186(11)
C17 0.0261(9) 0.0227(9) 0.0210(8) 0.0074(7) 0.0097(7) 0.0036(7)
C18 0.0340(10) 0.0252(10) 0.0313(10) 0.0129(9) 0.0154(9) 0.0074(8)
C19 0.0418(12) 0.0248(10) 0.0385(12) 0.0106(9) 0.0218(10) 0.0025(9)
C20 0.0358(12) 0.0336(12) 0.0396(13) 0.0084(11) 0.0107(10) -0.0067(10)
C21 0.0314(11) 0.0430(14) 0.0379(13) 0.0174(11) 0.0010(10) -0.0017(10)
C22 0.0288(10) 0.0282(10) 0.0296(10) 0.0128(9) 0.0060(8) 0.0026(8)
C23 0.0327(10) 0.0229(9) 0.0227(9) 0.0114(8) 0.0110(8) 0.0091(8)
C24 0.0367(11) 0.0281(10) 0.0289(10) 0.0133(9) 0.0157(9) 0.0100(8)
C25 0.0594(16) 0.0349(12) 0.0343(12) 0.0183(10) 0.0283(11) 0.0177(11)
C26 0.0767(19) 0.0346(13) 0.0261(11) 0.0162(10) 0.0210(12) 0.0180(12)
C27 0.0571(16) 0.0323(12) 0.0253(11) 0.0121(10) 0.0036(10) 0.0059(11)
C28 0.0375(11) 0.0300(11) 0.0270(10) 0.0139(9) 0.0065(9) 0.0059(9)
C29 0.0236(8) 0.0269(9) 0.0206(8) 0.0106(7) 0.0100(7) 0.0084(7)
C30 0.0264(9) 0.0296(10) 0.0266(9) 0.0134(8) 0.0102(8) 0.0078(8)
C31 0.0256(10) 0.0420(13) 0.0305(11) 0.0188(10) 0.0088(8) 0.0046(9)
C32 0.0259(10) 0.0580(15) 0.0328(11) 0.0260(11) 0.0146(9) 0.0164(10)
C33 0.0364(11) 0.0439(13) 0.0353(11) 0.0188(10) 0.0214(10) 0.0211(10)
C34 0.0312(10) 0.0302(10) 0.0293(10) 0.0106(9) 0.0160(8) 0.0116(8)
C35 0.0256(9) 0.0215(9) 0.0275(9) 0.0100(8) 0.0126(8) 0.0073(7)
C36 0.0324(10) 0.0245(10) 0.0280(10) 0.0104(8) 0.0131(8) 0.0086(8)
C37 0.0419(12) 0.0299(11) 0.0366(12) 0.0184(10) 0.0135(10) 0.0120(9)
C38 0.0444(13) 0.0248(11) 0.0510(15) 0.0178(11) 0.0113(11) 0.0064(10)
C39 0.0443(14) 0.0242(11) 0.0441(14) 0.0107(10) 0.0017(11) 0.0030(10)
C40 0.0339(11) 0.0256(10) 0.0352(12) 0.0115(9) 0.0041(9) 0.0046(8)
C41 0.0279(9) 0.0226(9) 0.0215(9) 0.0084(7) 0.0097(7) 0.0084(7)
C42 0.0284(10) 0.0293(10) 0.0239(9) 0.0090(8) 0.0104(8) 0.0080(8)
C43 0.0294(10) 0.0331(11) 0.0282(10) 0.0099(9) 0.0060(8) 0.0081(9)
C44 0.0422(13) 0.0341(12) 0.0237(10) 0.0106(9) 0.0058(9) 0.0092(10)
C45 0.0471(13) 0.0442(13) 0.0257(10) 0.0176(10) 0.0164(10) 0.0136(11)
C46 0.0333(11) 0.0346(11) 0.0270(10) 0.0131(9) 0.0146(8) 0.0102(9)
C47 0.0226(9) 0.0298(10) 0.0286(10) 0.0104(8) 0.0100(8) 0.0072(8)
C48 0.0348(11) 0.0360(12) 0.0425(13) 0.0151(10) 0.0191(10) 0.0183(10)
C49 0.0394(13) 0.0419(14) 0.0505(15) 0.0250(12) 0.0173(11) 0.0231(11)
C50 0.0344(11) 0.0486(14) 0.0410(13) 0.0286(12) 0.0122(10) 0.0185(10)
C51 0.0287(10) 0.0377(12) 0.0301(10) 0.0178(9) 0.0117(8) 0.0121(9)
C52 0.0231(9) 0.0275(10) 0.0290(10) 0.0142(8) 0.0088(8) 0.0042(7)
C53 0.0228(9) 0.0399(12) 0.0386(12) 0.0208(10) 0.0064(9) 0.0011(8)
C54 0.0313(11) 0.0424(13) 0.0333(12) 0.0175(11) 0.0004(9) -0.0044(10)
C55 0.0391(12) 0.0423(14) 0.0254(11) 0.0097(10) 0.0065(9) -0.0039(10)
C56 0.0306(10) 0.0347(11) 0.0268(10) 0.0114(9) 0.0106(8) 0.0021(9)
C57 0.0225(8) 0.0220(9) 0.0266(9) 0.0096(8) 0.0093(7) 0.0057(7)
C58 0.0316(10) 0.0269(10) 0.0271(10) 0.0103(8) 0.0123(8) 0.0082(8)
C59 0.0399(12) 0.0303(11) 0.0382(12) 0.0186(10) 0.0155(10) 0.0101(9)
C60 0.0530(15) 0.0301(12) 0.0508(15) 0.0203(11) 0.0240(12) 0.0197(11)
C61 0.0594(16) 0.0320(12) 0.0478(15) 0.0157(11) 0.0310(13) 0.0230(12)
C62 0.0434(12) 0.0303(11) 0.0323(11) 0.0128(9) 0.0206(10) 0.0150(9)
C63 0.0210(8) 0.0266(9) 0.0220(8) 0.0103(8) 0.0091(7) 0.0069(7)
C64 0.0255(9) 0.0294(10) 0.0299(10) 0.0112(9) 0.0095(8) 0.0028(8)
C65 0.0238(10) 0.0423(13) 0.0360(12) 0.0203(10) 0.0085(9) 0.0004(9)
C66 0.0226(9) 0.0580(15) 0.0332(11) 0.0243(11) 0.0139(8) 0.0117(10)
C67 0.0297(10) 0.0477(13) 0.0280(10) 0.0181(10) 0.0153(8) 0.0191(9)
C68 0.0253(9) 0.0301(10) 0.0255(9) 0.0124(8) 0.0109(8) 0.0093(8)
C69 0.0276(9) 0.0248(9) 0.0213(9) 0.0091(8) 0.0096(7) 0.0070(7)
C70 0.0278(10) 0.0299(10) 0.0263(10) 0.0111(8) 0.0102(8) 0.0075(8)
C71 0.0338(11) 0.0360(12) 0.0263(10) 0.0129(9) 0.0080(9) 0.0107(9)
C72 0.0453(13) 0.0315(11) 0.0225(9) 0.0111(9) 0.0136(9) 0.0114(9)
C73 0.0388(12) 0.0375(12) 0.0285(10) 0.0137(9) 0.0191(9) 0.0111(9)
C74 0.0292(10) 0.0342(11) 0.0240(9) 0.0108(9) 0.0119(8) 0.0085(8)
C75 0.0267(9) 0.0238(9) 0.0261(9) 0.0129(8) 0.0083(8) 0.0060(7)
C76 0.0364(11) 0.0292(10) 0.0293(10) 0.0151(9) 0.0120(9) 0.0091(9)
C77 0.0587(15) 0.0289(11) 0.0274(11) 0.0135(9) 0.0142(10) 0.0101(10)
C78 0.0528(15) 0.0321(12) 0.0286(11) 0.0132(10) -0.0001(10) 0.0098(11)
C79 0.0345(12) 0.0327(12) 0.0380(13) 0.0135(10) -0.0005(10) 0.0086(9)
C80 0.0296(10) 0.0288(10) 0.0328(11) 0.0133(9) 0.0072(9) 0.0075(8)
C81 0.0234(9) 0.0224(9) 0.0261(9) 0.0092(8) 0.0091(7) 0.0071(7)
C82 0.0325(10) 0.0255(10) 0.0297(10) 0.0112(8) 0.0147(8) 0.0101(8)
C83 0.0450(13) 0.0352(12) 0.0350(12) 0.0119(10) 0.0241(10) 0.0157(10)
C84 0.0397(12) 0.0301(11) 0.0416(13) 0.0080(10) 0.0181(10) 0.0152(10)
C85 0.0352(11) 0.0242(10) 0.0459(13) 0.0137(10) 0.0134(10) 0.0121(9)
C86 0.0327(11) 0.0273(10) 0.0362(11) 0.0155(9) 0.0135(9) 0.0104(8)
C87 0.0259(9) 0.0273(10) 0.0310(10) 0.0137(8) 0.0121(8) 0.0051(8)
C88 0.0341(11) 0.0278(10) 0.0326(11) 0.0119(9) 0.0120(9) 0.0064(8)
C89 0.0322(11) 0.0351(12) 0.0403(13) 0.0090(11) 0.0082(10) 0.0009(9)
C90 0.0493(16) 0.0534(18) 0.0577(18) 0.0198(15) 0.0188(14) -0.0149(13)
C91 0.073(2) 0.081(3) 0.0525(19) 0.0348(18) 0.0167(17) -0.0291(19)
C92 0.0531(16) 0.0599(18) 0.0368(14) 0.0239(13) 0.0091(12) -0.0166(14)
C93A 0.046(2) 0.071(2) 0.101(3) 0.049(2) 0.049(2) 0.0309(17)
Cl3A 0.1010(18) 0.0774(7) 0.1053(17) 0.0376(9) 0.0726(18) 0.0237(7)
Cl4A 0.0650(8) 0.0877(11) 0.0843(10) 0.0333(8) 0.0205(7) 0.0081(7)
Cl5A 0.142(2) 0.0809(11) 0.212(3) 0.0924(15) 0.131(2) 0.0511(12)
C93C 0.046(2) 0.071(2) 0.101(3) 0.049(2) 0.049(2) 0.0309(17)
Cl3C 0.1010(18) 0.0774(7) 0.1053(17) 0.0376(9) 0.0726(18) 0.0237(7)
Cl4C 0.108(7) 0.238(13) 0.141(7) 0.050(8) -0.016(5) 0.087(8)
Cl5C 0.196(11) 0.095(4) 0.149(7) 0.077(5) 0.131(8) 0.061(5)
C94A 0.070(4) 0.109(5) 0.100(5) 0.065(4) 0.059(4) 0.041(4)
Cl6A 0.0906(15) 0.161(2) 0.0592(10) 0.0167(12) 0.0255(10) 0.0689(15)
Cl7A 0.0993(15) 0.1093(15) 0.0880(13) 0.0458(11) 0.0594(12) 0.0137(11)
Cl8A 0.0497(9) 0.1266(18) 0.172(3) 0.0996(18) 0.0351(12) 0.0149(10)
C94B 0.070(4) 0.109(5) 0.100(5) 0.065(4) 0.059(4) 0.041(4)
Cl6B 0.190(7) 0.285(10) 0.372(12) 0.117(8) 0.186(8) 0.071(6)
Cl7B 0.190(7) 0.285(10) 0.372(12) 0.117(8) 0.186(8) 0.071(6)
Cl8B 0.190(7) 0.285(10) 0.372(12) 0.117(8) 0.186(8) 0.071(6)
C94C 0.070(4) 0.109(5) 0.100(5) 0.065(4) 0.059(4) 0.041(4)
Cl6C 0.098(5) 0.264(11) 0.120(5) 0.096(6) 0.046(4) 0.046(5)
Cl7C 0.098(5) 0.264(11) 0.120(5) 0.096(6) 0.046(4) 0.046(5)
Cl8C 0.098(5) 0.264(11) 0.120(5) 0.096(6) 0.046(4) 0.046(5)
C95A 0.091(4) 0.094(5) 0.053(4) 0.038(4) 0.029(4) 0.043(4)
Cl9 0.130(3) 0.0669(14) 0.0564(13) 0.0233(11) 0.0396(15) 0.0348(15)
Cl10 0.162(4) 0.106(3) 0.0479(14) 0.0174(15) 0.042(2) -0.018(3)
Cl11 0.060(2) 0.130(4) 0.095(4) 0.073(3) 0.023(2) 0.024(2)
C95B 0.091(4) 0.094(5) 0.053(4) 0.038(4) 0.029(4) 0.043(4)
Cl12 0.0341(14) 0.219(6) 0.098(3) 0.089(3) 0.0184(15) 0.012(2)
Cl13 0.147(9) 0.393(16) 0.299(13) 0.252(12) 0.075(8) -0.015(8)
Cl14 0.101(6) 0.070(3) 0.080(4) 0.048(3) 0.058(4) 0.043(3)
C95C 0.091(4) 0.094(5) 0.053(4) 0.038(4) 0.029(4) 0.043(4)
Cl22 0.211(14) 0.221(14) 0.219(15) 0.120(11) 0.052(11) 0.014(10)
Cl23 0.242(15) 0.306(17) 0.265(15) 0.127(12) 0.187(13) 0.085(11)
Cl24 0.0335(18) 0.103(4) 0.050(2) 0.043(3) 0.0102(15) -0.0001(19)
C96A 0.034(2) 0.067(3) 0.066(3) 0.038(3) 0.017(2) 0.021(2)
Cl16 0.0882(11) 0.0581(9) 0.1094(15) 0.0489(10) 0.0358(10) 0.0204(7)
Cl17 0.1232(18) 0.123(2) 0.0878(15) 0.0634(16) 0.0640(15) 0.0510(16)
Cl18 0.0624(9) 0.0571(8) 0.0729(13) 0.0381(9) 0.0279(8) 0.0298(6)
C96B 0.042(6) 0.048(6) 0.083(10) 0.033(6) 0.013(7) 0.013(5)
Cl19 0.140(5) 0.057(3) 0.309(12) 0.047(5) 0.110(6) 0.011(3)
Cl20 0.115(3) 0.094(3) 0.098(4) 0.070(3) 0.065(3) 0.051(3)
Cl21 0.145(5) 0.152(6) 0.064(3) 0.044(3) 0.030(3) 0.082(4)

loop_
_atom_type_symbol
_atom_type_description
_atom_type_scat_dispersion_real
_atom_type_scat_dispersion_imag
_atom_type_scat_source
C C 0.0033 0.0016 'International Tables Vol C Tables 4.2.6.8 and 6.1.1.4'
H H 0.0000 0.0000 'International Tables Vol C Tables 4.2.6.8 and 6.1.1.4'
N N 0.0061 0.0033 'International Tables Vol C Tables 4.2.6.8 and 6.1.1.4'
O O 0.0106 0.0060 'International Tables Vol C Tables 4.2.6.8 and 6.1.1.4'
P P 0.1023 0.0942 'International Tables Vol C Tables 4.2.6.8 and 6.1.1.4'
Ru Ru -1.2594 0.8363 'International Tables Vol C Tables 4.2.6.8 and 6.1.1.4'
As As 0.0499 2.0058 'International Tables Vol C Tables 4.2.6.8 and 6.1.1.4'
Cl Cl 0.1484 0.1585 'International Tables Vol C Tables 4.2.6.8 and 6.1.1.4'

loop_
_geom_angle_atom_site_label_1
_geom_angle_atom_site_label_2
_geom_angle_atom_site_label_3
_geom_angle
_geom_angle_site_symmetry_1
_geom_angle_site_symmetry_3
_geom_angle_publ_flag
N1 Ru1 N2 82.81(7) . . ?
N1 Ru1 As1 84.08(5) . . ?
N2 Ru1 As1 81.36(5) . . ?
N1 Ru1 P1 88.23(5) . . ?
N2 Ru1 P1 167.15(5) . . ?
As1 Ru1 P1 88.600(14) . . ?
N1 Ru1 P2 173.15(5) . . ?
N2 Ru1 P2 90.57(5) . . ?
As1 Ru1 P2 96.715(14) . . ?
P1 Ru1 P2 98.585(18) . . ?
N1 Ru1 Cl1 90.97(5) . . ?
N2 Ru1 Cl1 88.24(5) . . ?
As1 Ru1 Cl1 168.958(15) . . ?
P1 Ru1 Cl1 101.139(18) . . ?
P2 Ru1 Cl1 87.048(17) . . ?
N4 Ru2 N3 79.65(6) . . ?
N4 Ru2 As2 84.01(5) . . ?
N3 Ru2 As2 81.60(5) . . ?
N4 Ru2 P4 92.33(5) . . ?
N3 Ru2 P4 167.74(5) . . ?
As2 Ru2 P4 88.394(14) . . ?
N4 Ru2 P3 169.15(5) . . ?
N3 Ru2 P3 89.78(5) . . ?
As2 Ru2 P3 96.987(14) . . ?
P4 Ru2 P3 98.496(18) . . ?
N4 Ru2 Cl2 90.35(5) . . ?
N3 Ru2 Cl2 87.96(5) . . ?
As2 Ru2 Cl2 168.864(14) . . ?
P4 Ru2 Cl2 101.454(17) . . ?
P3 Ru2 Cl2 86.780(17) . . ?
O2 As1 O1 92.64(8) . . ?
O2 As1 Ru1 97.39(5) . . ?
O1 As1 Ru1 96.16(5) . . ?
O4 As2 O3 91.34(7) . . ?
O4 As2 Ru2 96.44(5) . . ?
O3 As2 Ru2 96.33(5) . . ?
C23 P1 C17 100.01(9) . . ?
C23 P1 C11 104.18(10) . . ?
C17 P1 C11 96.10(10) . . ?
C23 P1 Ru1 118.29(7) . . ?
C17 P1 Ru1 124.34(7) . . ?
C11 P1 Ru1 110.30(7) . . ?
C41 P2 C35 99.73(9) . . ?
C41 P2 C29 102.79(9) . . ?
C35 P2 C29 97.91(9) . . ?
C41 P2 Ru1 119.94(6) . . ?
C35 P2 Ru1 114.66(7) . . ?
C29 P2 Ru1 118.14(6) . . ?
C69 P3 C63 102.65(9) . . ?
C69 P3 C57 100.73(9) . . ?
C63 P3 C57 99.20(9) . . ?
C69 P3 Ru2 121.61(7) . . ?
C63 P3 Ru2 117.59(6) . . ?
C57 P3 Ru2 111.62(7) . . ?
C81 P4 C75 100.26(9) . . ?
C81 P4 C87 95.99(9) . . ?
C75 P4 C87 103.66(10) . . ?
C81 P4 Ru2 124.69(7) . . ?
C75 P4 Ru2 116.75(7) . . ?
C87 P4 Ru2 111.92(7) . . ?
C1 N1 C5 117.71(18) . . ?
C1 N1 Ru1 119.56(14) . . ?
C5 N1 Ru1 122.71(14) . . ?
C6 N2 C10 116.9(2) . . ?
C6 N2 Ru1 119.16(15) . . ?
C10 N2 Ru1 123.87(16) . . ?
C47 N3 C51 117.38(18) . . ?
C47 N3 Ru2 119.15(14) . . ?
C51 N3 Ru2 123.43(14) . . ?
C52 N4 C56 117.62(18) . . ?
C52 N4 Ru2 118.88(14) . . ?
C56 N4 Ru2 122.93(14) . . ?
C1 O1 As1 119.47(13) . . ?
C6 O2 As1 117.24(14) . . ?
C47 O3 As2 116.31(13) . . ?
C52 O4 As2 119.46(13) . . ?
O1 C1 N1 119.84(18) . . ?
O1 C1 C2 118.4(2) . . ?
N1 C1 C2 121.8(2) . . ?
C3 C2 C1 119.6(2) . . ?
C3 C2 H2 120.2 . . ?
C1 C2 H2 120.2 . . ?
C2 C3 C4 119.1(2) . . ?
C2 C3 H3 120.5 . . ?
C4 C3 H3 120.5 . . ?
C5 C4 C3 118.9(2) . . ?
C5 C4 H4 120.5 . . ?
C3 C4 H4 120.5 . . ?
N1 C5 C4 122.8(2) . . ?
N1 C5 H5 118.6 . . ?
C4 C5 H5 118.6 . . ?
O2 C6 N2 119.7(2) . . ?
O2 C6 C7 118.2(2) . . ?
N2 C6 C7 122.1(2) . . ?
C8 C7 C6 119.5(3) . . ?
C8 C7 H7 120.2 . . ?
C6 C7 H7 120.2 . . ?
C7 C8 C9 119.0(3) . . ?
C7 C8 H8 120.5 . . ?
C9 C8 H8 120.5 . . ?
C10 C9 C8 119.1(3) . . ?
C10 C9 H9 120.5 . . ?
C8 C9 H9 120.5 . . ?
N2 C10 C9 123.3(3) . . ?
N2 C10 H10 118.3 . . ?
C9 C10 H10 118.3 . . ?
C16 C11 C12 117.6(2) . . ?
C16 C11 P1 124.64(19) . . ?
C12 C11 P1 117.71(18) . . ?
C13 C12 C11 121.6(3) . . ?
C13 C12 H12 119.2 . . ?
C11 C12 H12 119.2 . . ?
C14 C13 C12 119.9(3) . . ?
C14 C13 H13 120.0 . . ?
C12 C13 H13 120.0 . . ?
C15 C14 C13 119.7(3) . . ?
C15 C14 H14 120.2 . . ?
C13 C14 H14 120.2 . . ?
C14 C15 C16 120.8(3) . . ?
C14 C15 H15 119.6 . . ?
C16 C15 H15 119.6 . . ?
C11 C16 C15 120.4(3) . . ?
C11 C16 H16 119.8 . . ?
C15 C16 H16 119.8 . . ?
C22 C17 C18 118.96(19) . . ?
C22 C17 P1 123.29(16) . . ?
C18 C17 P1 117.74(16) . . ?
C19 C18 C17 121.0(2) . . ?
C19 C18 H18 119.5 . . ?
C17 C18 H18 119.5 . . ?
C20 C19 C18 119.6(2) . . ?
C20 C19 H19 120.2 . . ?
C18 C19 H19 120.2 . . ?
C19 C20 C21 120.4(2) . . ?
C19 C20 H20 119.8 . . ?
C21 C20 H20 119.8 . . ?
C20 C21 C22 120.3(2) . . ?
C20 C21 H21 119.9 . . ?
C22 C21 H21 119.9 . . ?
C17 C22 C21 119.8(2) . . ?
C17 C22 H22 120.1 . . ?
C21 C22 H22 120.1 . . ?
C24 C23 C28 117.9(2) . . ?
C24 C23 P1 121.10(16) . . ?
C28 C23 P1 120.96(17) . . ?
C25 C24 C23 121.0(2) . . ?
C25 C24 H24 119.5 . . ?
C23 C24 H24 119.5 . . ?
C26 C25 C24 120.0(2) . . ?
C26 C25 H25 120.0 . . ?
C24 C25 H25 120.0 . . ?
C25 C26 C27 119.9(2) . . ?
C25 C26 H26 120.1 . . ?
C27 C26 H26 120.1 . . ?
C26 C27 C28 120.4(2) . . ?
C26 C27 H27 119.8 . . ?
C28 C27 H27 119.8 . . ?
C27 C28 C23 120.7(2) . . ?
C27 C28 H28 119.6 . . ?
C23 C28 H28 119.6 . . ?
C30 C29 C34 117.95(19) . . ?
C30 C29 P2 120.52(15) . . ?
C34 C29 P2 121.50(16) . . ?
C29 C30 C31 121.0(2) . . ?
C29 C30 H30 119.5 . . ?
C31 C30 H30 119.5 . . ?
C32 C31 C30 120.2(2) . . ?
C32 C31 H31 119.9 . . ?
C30 C31 H31 119.9 . . ?
C33 C32 C31 119.7(2) . . ?
C33 C32 H32 120.2 . . ?
C31 C32 H32 120.2 . . ?
C32 C33 C34 120.2(2) . . ?
C32 C33 H33 119.9 . . ?
C34 C33 H33 119.9 . . ?
C33 C34 C29 121.0(2) . . ?
C33 C34 H34 119.5 . . ?
C29 C34 H34 119.5 . . ?
C40 C35 C36 118.67(19) . . ?
C40 C35 P2 123.35(17) . . ?
C36 C35 P2 117.48(15) . . ?
C37 C36 C35 120.7(2) . . ?
C37 C36 H36 119.6 . . ?
C35 C36 H36 119.6 . . ?
C38 C37 C36 120.1(2) . . ?
C38 C37 H37 120.0 . . ?
C36 C37 H37 120.0 . . ?
C39 C38 C37 119.9(2) . . ?
C39 C38 H38 120.0 . . ?
C37 C38 H38 120.0 . . ?
C38 C39 C40 120.2(2) . . ?
C38 C39 H39 119.9 . . ?
C40 C39 H39 119.9 . . ?
C35 C40 C39 120.4(2) . . ?
C35 C40 H40 119.8 . . ?
C39 C40 H40 119.8 . . ?
C46 C41 C42 118.20(19) . . ?
C46 C41 P2 123.70(16) . . ?
C42 C41 P2 118.02(15) . . ?
C43 C42 C41 121.0(2) . . ?
C43 C42 H42 119.5 . . ?
C41 C42 H42 119.5 . . ?
C44 C43 C42 120.0(2) . . ?
C44 C43 H43 120.0 . . ?
C42 C43 H43 120.0 . . ?
C43 C44 C45 119.7(2) . . ?
C43 C44 H44 120.1 . . ?
C45 C44 H44 120.1 . . ?
C44 C45 C46 120.4(2) . . ?
C44 C45 H45 119.8 . . ?
C46 C45 H45 119.8 . . ?
C45 C46 C41 120.6(2) . . ?
C45 C46 H46 119.7 . . ?
C41 C46 H46 119.7 . . ?
O3 C47 N3 119.30(19) . . ?
O3 C47 C48 119.0(2) . . ?
N3 C47 C48 121.7(2) . . ?
C49 C48 C47 119.6(2) . . ?
C49 C48 H48 120.2 . . ?
C47 C48 H48 120.2 . . ?
C48 C49 C50 119.1(2) . . ?
C48 C49 H49 120.5 . . ?
C50 C49 H49 120.5 . . ?
C51 C50 C49 118.7(2) . . ?
C51 C50 H50 120.6 . . ?
C49 C50 H50 120.6 . . ?
N3 C51 C50 123.3(2) . . ?
N3 C51 H51 118.4 . . ?
C50 C51 H51 118.4 . . ?
O4 C52 N4 119.74(18) . . ?
O4 C52 C53 118.35(19) . . ?
N4 C52 C53 121.9(2) . . ?
C54 C53 C52 119.3(2) . . ?
C54 C53 H53 120.3 . . ?
C52 C53 H53 120.3 . . ?
C53 C54 C55 119.5(2) . . ?
C53 C54 H54 120.2 . . ?
C55 C54 H54 120.2 . . ?
C56 C55 C54 118.4(2) . . ?
C56 C55 H55 120.8 . . ?
C54 C55 H55 120.8 . . ?
N4 C56 C55 123.1(2) . . ?
N4 C56 H56 118.5 . . ?
C55 C56 H56 118.5 . . ?
C62 C57 C58 118.7(2) . . ?
C62 C57 P3 124.04(17) . . ?
C58 C57 P3 117.30(15) . . ?
C59 C58 C57 120.8(2) . . ?
C59 C58 H58 119.6 . . ?
C57 C58 H58 119.6 . . ?
C60 C59 C58 120.1(2) . . ?
C60 C59 H59 120.0 . . ?
C58 C59 H59 120.0 . . ?
C61 C60 C59 119.7(2) . . ?
C61 C60 H60 120.1 . . ?
C59 C60 H60 120.1 . . ?
C60 C61 C62 120.6(2) . . ?
C60 C61 H61 119.7 . . ?
C62 C61 H61 119.7 . . ?
C57 C62 C61 120.2(2) . . ?
C57 C62 H62 119.9 . . ?
C61 C62 H62 119.9 . . ?
C68 C63 C64 118.46(18) . . ?
C68 C63 P3 120.02(15) . . ?
C64 C63 P3 121.49(15) . . ?
C65 C64 C63 120.6(2) . . ?
C65 C64 H64 119.7 . . ?
C63 C64 H64 119.7 . . ?
C66 C65 C64 120.3(2) . . ?
C66 C65 H65 119.9 . . ?
C64 C65 H65 119.9 . . ?
C67 C66 C65 119.6(2) . . ?
C67 C66 H66 120.2 . . ?
C65 C66 H66 120.2 . . ?
C66 C67 C68 120.3(2) . . ?
C66 C67 H67 119.8 . . ?
C68 C67 H67 119.8 . . ?
C63 C68 C67 120.7(2) . . ?
C63 C68 H68 119.7 . . ?
C67 C68 H68 119.7 . . ?
C70 C69 C74 117.87(19) . . ?
C70 C69 P3 122.93(16) . . ?
C74 C69 P3 119.16(16) . . ?
C71 C70 C69 120.7(2) . . ?
C71 C70 H70 119.7 . . ?
C69 C70 H70 119.7 . . ?
C72 C71 C70 120.5(2) . . ?
C72 C71 H71 119.8 . . ?
C70 C71 H71 119.8 . . ?
C73 C72 C71 119.6(2) . . ?
C73 C72 H72 120.2 . . ?
C71 C72 H72 120.2 . . ?
C72 C73 C74 120.1(2) . . ?
C72 C73 H73 120.0 . . ?
C74 C73 H73 120.0 . . ?
C73 C74 C69 121.3(2) . . ?
C73 C74 H74 119.4 . . ?
C69 C74 H74 119.4 . . ?
C76 C75 C80 118.1(2) . . ?
C76 C75 P4 120.43(16) . . ?
C80 C75 P4 121.43(17) . . ?
C77 C76 C75 120.9(2) . . ?
C77 C76 H76 119.5 . . ?
C75 C76 H76 119.5 . . ?
C78 C77 C76 120.2(2) . . ?
C78 C77 H77 119.9 . . ?
C76 C77 H77 119.9 . . ?
C77 C78 C79 119.7(2) . . ?
C77 C78 H78 120.2 . . ?
C79 C78 H78 120.2 . . ?
C78 C79 C80 120.5(2) . . ?
C78 C79 H79 119.7 . . ?
C80 C79 H79 119.7 . . ?
C79 C80 C75 120.5(2) . . ?
C79 C80 H80 119.8 . . ?
C75 C80 H80 119.8 . . ?
C82 C81 C86 118.78(19) . . ?
C82 C81 P4 123.74(16) . . ?
C86 C81 P4 117.48(16) . . ?
C81 C82 C83 119.8(2) . . ?
C81 C82 H82 120.1 . . ?
C83 C82 H82 120.1 . . ?
C84 C83 C82 120.5(2) . . ?
C84 C83 H83 119.8 . . ?
C82 C83 H83 119.8 . . ?
C85 C84 C83 120.1(2) . . ?
C85 C84 H84 119.9 . . ?
C83 C84 H84 119.9 . . ?
C84 C85 C86 120.0(2) . . ?
C84 C85 H85 120.0 . . ?
C86 C85 H85 120.0 . . ?
C85 C86 C81 120.8(2) . . ?
C85 C86 H86 119.6 . . ?
C81 C86 H86 119.6 . . ?
C92 C87 C88 117.5(2) . . ?
C92 C87 P4 125.23(18) . . ?
C88 C87 P4 117.24(17) . . ?
C89 C88 C87 121.6(2) . . ?
C89 C88 H88 119.2 . . ?
C87 C88 H88 119.2 . . ?
C90 C89 C88 120.1(2) . . ?
C90 C89 H89 119.9 . . ?
C88 C89 H89 119.9 . . ?
C89 C90 C91 119.4(3) . . ?
C89 C90 H90 120.3 . . ?
C91 C90 H90 120.3 . . ?
C90 C91 C92 120.7(3) . . ?
C90 C91 H91 119.6 . . ?
C92 C91 H91 119.6 . . ?
C87 C92 C91 120.7(3) . . ?
C87 C92 H92 119.7 . . ?
C91 C92 H92 119.7 . . ?
Cl5A C93A Cl4A 110.49(17) . . ?
Cl5A C93A Cl3A 108.94(18) . . ?
Cl4A C93A Cl3A 112.66(18) . . ?
Cl5A C93A H93A 108.2 . . ?
Cl4A C93A H93A 108.2 . . ?
Cl3A C93A H93A 108.2 . . ?
Cl5C C93C Cl4C 109.7(4) . . ?
Cl5C C93C Cl3C 110.2(4) . . ?
Cl4C C93C Cl3C 110.2(4) . . ?
Cl5C C93C H93C 108.9 . . ?
Cl4C C93C H93C 108.9 . . ?
Cl3C C93C H93C 108.9 . . ?
Cl7A C94A Cl8A 110.2(2) . . ?
Cl7A C94A Cl6A 111.0(2) . . ?
Cl8A C94A Cl6A 110.9(2) . . ?
Cl7A C94A H94A 108.2 . . ?
Cl8A C94A H94A 108.2 . . ?
Cl6A C94A H94A 108.2 . . ?
Cl6B C94B Cl7B 110.8(5) . . ?
Cl6B C94B Cl8B 109.3(4) . . ?
Cl7B C94B Cl8B 108.5(4) . . ?
Cl6B C94B H94B 109.4 . . ?
Cl7B C94B H94B 109.4 . . ?
Cl8B C94B H94B 109.4 . . ?
Cl7C C94C Cl8C 109.6(4) . . ?
Cl7C C94C Cl6C 108.6(4) . . ?
Cl8C C94C Cl6C 108.3(4) . . ?
Cl7C C94C H94C 110.1 . . ?
Cl8C C94C H94C 110.1 . . ?
Cl6C C94C H94C 110.1 . . ?
Cl11 C95A Cl9 108.9(3) . . ?
Cl11 C95A Cl10 110.2(3) . . ?
Cl9 C95A Cl10 109.1(3) . . ?
Cl11 C95A H95A 109.6 . . ?
Cl9 C95A H95A 109.6 . . ?
Cl10 C95A H95A 109.6 . . ?
Cl14 C95B Cl13 109.2(4) . . ?
Cl14 C95B Cl12 110.1(4) . . ?
Cl13 C95B Cl12 108.6(4) . . ?
Cl14 C95B H95B 109.7 . . ?
Cl13 C95B H95B 109.7 . . ?
Cl12 C95B H95B 109.7 . . ?
Cl23 C95C Cl22 109.5(4) . . ?
Cl23 C95C Cl24 111.5(4) . . ?
Cl22 C95C Cl24 110.5(4) . . ?
Cl23 C95C H95C 108.5 . . ?
Cl22 C95C H95C 108.5 . . ?
Cl24 C95C H95C 108.4 . . ?
Cl17 C96A Cl18 110.54(17) . . ?
Cl17 C96A Cl16 111.5(2) . . ?
Cl18 C96A Cl16 110.25(17) . . ?
Cl17 C96A H96A 108.2 . . ?
Cl18 C96A H96A 108.2 . . ?
Cl16 C96A H96A 108.2 . . ?
Cl21 C96B Cl19 109.2(6) . . ?
Cl21 C96B Cl20 109.9(4) . . ?
Cl19 C96B Cl20 109.0(4) . . ?
Cl21 C96B H96B 109.6 . . ?
Cl19 C96B H96B 109.6 . . ?
Cl20 C96B H96B 109.6 . . ?

loop_
_geom_bond_atom_site_label_1
_geom_bond_atom_site_label_2
_geom_bond_distance
_geom_bond_site_symmetry_2
_geom_bond_publ_flag
Ru1 N1 2.1391(16) . ?
Ru1 N2 2.1840(18) . ?
Ru1 As1 2.3124(3) . ?
Ru1 P1 2.3387(5) . ?
Ru1 P2 2.3526(5) . ?
Ru1 Cl1 2.5469(5) . ?
Ru2 N4 2.1372(17) . ?
Ru2 N3 2.1744(17) . ?
Ru2 As2 2.3019(3) . ?
Ru2 P4 2.3358(5) . ?
Ru2 P3 2.3591(5) . ?
Ru2 Cl2 2.5385(5) . ?
As1 O2 1.8890(17) . ?
As1 O1 1.9056(16) . ?
As2 O4 1.8958(16) . ?
As2 O3 1.9146(16) . ?
P1 C23 1.845(2) . ?
P1 C17 1.851(2) . ?
P1 C11 1.862(2) . ?
P2 C41 1.842(2) . ?
P2 C35 1.848(2) . ?
P2 C29 1.849(2) . ?
P3 C69 1.841(2) . ?
P3 C63 1.845(2) . ?
P3 C57 1.851(2) . ?
P4 C81 1.845(2) . ?
P4 C75 1.848(2) . ?
P4 C87 1.858(2) . ?
N1 C1 1.354(3) . ?
N1 C5 1.357(3) . ?
N2 C6 1.355(3) . ?
N2 C10 1.355(3) . ?
N3 C47 1.351(3) . ?
N3 C51 1.355(3) . ?
N4 C52 1.354(3) . ?
N4 C56 1.358(3) . ?
O1 C1 1.327(3) . ?
O2 C6 1.327(3) . ?
O3 C47 1.334(3) . ?
O4 C52 1.330(3) . ?
C1 C2 1.405(3) . ?
C2 C3 1.362(4) . ?
C2 H2 0.9500 . ?
C3 C4 1.395(4) . ?
C3 H3 0.9500 . ?
C4 C5 1.379(3) . ?
C4 H4 0.9500 . ?
C5 H5 0.9500 . ?
C6 C7 1.403(3) . ?
C7 C8 1.365(5) . ?
C7 H7 0.9500 . ?
C8 C9 1.384(5) . ?
C8 H8 0.9500 . ?
C9 C10 1.378(4) . ?
C9 H9 0.9500 . ?
C10 H10 0.9500 . ?
C11 C16 1.391(3) . ?
C11 C12 1.396(3) . ?
C12 C13 1.393(3) . ?
C12 H12 0.9500 . ?
C13 C14 1.373(5) . ?
C13 H13 0.9500 . ?
C14 C15 1.372(6) . ?
C14 H14 0.9500 . ?
C15 C16 1.404(4) . ?
C15 H15 0.9500 . ?
C16 H16 0.9500 . ?
C17 C22 1.392(3) . ?
C17 C18 1.402(3) . ?
C18 C19 1.386(3) . ?
C18 H18 0.9500 . ?
C19 C20 1.383(4) . ?
C19 H19 0.9500 . ?
C20 C21 1.384(4) . ?
C20 H20 0.9500 . ?
C21 C22 1.401(3) . ?
C21 H21 0.9500 . ?
C22 H22 0.9500 . ?
C23 C24 1.398(3) . ?
C23 C28 1.403(3) . ?
C24 C25 1.393(3) . ?
C24 H24 0.9500 . ?
C25 C26 1.381(4) . ?
C25 H25 0.9500 . ?
C26 C27 1.383(4) . ?
C26 H26 0.9500 . ?
C27 C28 1.387(3) . ?
C27 H27 0.9500 . ?
C28 H28 0.9500 . ?
C29 C30 1.393(3) . ?
C29 C34 1.402(3) . ?
C30 C31 1.393(3) . ?
C30 H30 0.9500 . ?
C31 C32 1.385(3) . ?
C31 H31 0.9500 . ?
C32 C33 1.383(4) . ?
C32 H32 0.9500 . ?
C33 C34 1.388(3) . ?
C33 H33 0.9500 . ?
C34 H34 0.9500 . ?
C35 C40 1.394(3) . ?
C35 C36 1.395(3) . ?
C36 C37 1.387(3) . ?
C36 H36 0.9500 . ?
C37 C38 1.386(4) . ?
C37 H37 0.9500 . ?
C38 C39 1.378(4) . ?
C38 H38 0.9500 . ?
C39 C40 1.395(3) . ?
C39 H39 0.9500 . ?
C40 H40 0.9500 . ?
C41 C46 1.394(3) . ?
C41 C42 1.402(3) . ?
C42 C43 1.389(3) . ?
C42 H42 0.9500 . ?
C43 C44 1.383(4) . ?
C43 H43 0.9500 . ?
C44 C45 1.386(4) . ?
C44 H44 0.9500 . ?
C45 C46 1.392(3) . ?
C45 H45 0.9500 . ?
C46 H46 0.9500 . ?
C47 C48 1.401(3) . ?
C48 C49 1.366(4) . ?
C48 H48 0.9500 . ?
C49 C50 1.389(4) . ?
C49 H49 0.9500 . ?
C50 C51 1.376(3) . ?
C50 H50 0.9500 . ?
C51 H51 0.9500 . ?
C52 C53 1.403(3) . ?
C53 C54 1.363(4) . ?
C53 H53 0.9500 . ?
C54 C55 1.397(4) . ?
C54 H54 0.9500 . ?
C55 C56 1.378(3) . ?
C55 H55 0.9500 . ?
C56 H56 0.9500 . ?
C57 C62 1.392(3) . ?
C57 C58 1.397(3) . ?
C58 C59 1.385(3) . ?
C58 H58 0.9500 . ?
C59 C60 1.385(4) . ?
C59 H59 0.9500 . ?
C60 C61 1.379(4) . ?
C60 H60 0.9500 . ?
C61 C62 1.395(3) . ?
C61 H61 0.9500 . ?
C62 H62 0.9500 . ?
C63 C68 1.394(3) . ?
C63 C64 1.399(3) . ?
C64 C65 1.393(3) . ?
C64 H64 0.9500 . ?
C65 C66 1.387(4) . ?
C65 H65 0.9500 . ?
C66 C67 1.384(4) . ?
C66 H66 0.9500 . ?
C67 C68 1.395(3) . ?
C67 H67 0.9500 . ?
C68 H68 0.9500 . ?
C69 C70 1.400(3) . ?
C69 C74 1.401(3) . ?
C70 C71 1.393(3) . ?
C70 H70 0.9500 . ?
C71 C72 1.386(3) . ?
C71 H71 0.9500 . ?
C72 C73 1.386(3) . ?
C72 H72 0.9500 . ?
C73 C74 1.388(3) . ?
C73 H73 0.9500 . ?
C74 H74 0.9500 . ?
C75 C76 1.399(3) . ?
C75 C80 1.400(3) . ?
C76 C77 1.391(3) . ?
C76 H76 0.9500 . ?
C77 C78 1.380(4) . ?
C77 H77 0.9500 . ?
C78 C79 1.383(4) . ?
C78 H78 0.9500 . ?
C79 C80 1.391(3) . ?
C79 H79 0.9500 . ?
C80 H80 0.9500 . ?
C81 C82 1.386(3) . ?
C81 C86 1.409(3) . ?
C82 C83 1.401(3) . ?
C82 H82 0.9500 . ?
C83 C84 1.383(4) . ?
C83 H83 0.9500 . ?
C84 C85 1.378(4) . ?
C84 H84 0.9500 . ?
C85 C86 1.380(3) . ?
C85 H85 0.9500 . ?
C86 H86 0.9500 . ?
C87 C92 1.383(3) . ?
C87 C88 1.399(3) . ?
C88 C89 1.385(3) . ?
C88 H88 0.9500 . ?
C89 C90 1.371(4) . ?
C89 H89 0.9500 . ?
C90 C91 1.377(5) . ?
C90 H90 0.9500 . ?
C91 C92 1.398(4) . ?
C91 H91 0.9500 . ?
C92 H92 0.9500 . ?
C93A Cl5A 1.7516(15) . ?
C93A Cl4A 1.7519(15) . ?
C93A Cl3A 1.7523(15) . ?
C93A H93A 1.0000 . ?
C93C Cl5C 1.7518(16) . ?
C93C Cl4C 1.7518(16) . ?
C93C Cl3C 1.7520(15) . ?
C93C H93C 1.0000 . ?
C94A Cl7A 1.741(2) . ?
C94A Cl8A 1.741(2) . ?
C94A Cl6A 1.741(2) . ?
C94A H94A 1.0000 . ?
C94B Cl6B 1.741(2) . ?
C94B Cl7B 1.741(2) . ?
C94B Cl8B 1.741(2) . ?
C94B H94B 1.0000 . ?
C94C Cl7C 1.741(2) . ?
C94C Cl8C 1.741(2) . ?
C94C Cl6C 1.741(2) . ?
C94C H94C 1.0000 . ?
C95A Cl11 1.741(3) . ?
C95A Cl9 1.741(3) . ?
C95A Cl10 1.742(3) . ?
C95A H95A 1.0000 . ?
C95B Cl14 1.741(3) . ?
C95B Cl13 1.741(3) . ?
C95B Cl12 1.741(3) . ?
C95B H95B 1.0000 . ?
C95C Cl23 1.741(3) . ?
C95C Cl22 1.741(3) . ?
C95C Cl24 1.741(3) . ?
C95C H95C 1.0000 . ?
C96A Cl17 1.7468(16) . ?
C96A Cl18 1.7469(16) . ?
C96A Cl16 1.7470(16) . ?
C96A H96A 1.0000 . ?
C96B Cl21 1.7466(17) . ?
C96B Cl19 1.7466(17) . ?
C96B Cl20 1.7467(17) . ?
C96B H96B 1.0000 . ?

loop_
_geom_torsion_atom_site_label_1
_geom_torsion_atom_site_label_2
_geom_torsion_atom_site_label_3
_geom_torsion_atom_site_label_4
_geom_torsion
_geom_torsion_site_symmetry_1
_geom_torsion_site_symmetry_2
_geom_torsion_site_symmetry_3
_geom_torsion_site_symmetry_4
_geom_torsion_publ_flag
O1 As1 O2 C6 73.26(16) . . . . ?
Ru1 As1 O2 C6 -23.31(16) . . . . ?
O3 As2 O4 C52 103.08(17) . . . . ?
Ru2 As2 O4 C52 6.56(16) . . . . ?
As1 O1 C1 N1 7.7(3) . . . . ?
As1 O1 C1 C2 -171.49(16) . . . . ?
C5 N1 C1 O1 -178.8(2) . . . . ?
Ru1 N1 C1 O1 -0.1(3) . . . . ?
C5 N1 C1 C2 0.4(3) . . . . ?
Ru1 N1 C1 C2 179.05(17) . . . . ?
O1 C1 C2 C3 178.2(2) . . . . ?
N1 C1 C2 C3 -1.0(4) . . . . ?
C1 C2 C3 C4 0.9(4) . . . . ?
C2 C3 C4 C5 -0.3(4) . . . . ?
C1 N1 C5 C4 0.3(3) . . . . ?
Ru1 N1 C5 C4 -178.36(19) . . . . ?
C3 C4 C5 N1 -0.3(4) . . . . ?
As1 O2 C6 N2 15.7(3) . . . . ?
As1 O2 C6 C7 -163.59(18) . . . . ?
C10 N2 C6 O2 -175.16(19) . . . . ?
Ru1 N2 C6 O2 2.6(3) . . . . ?
C10 N2 C6 C7 4.1(3) . . . . ?
Ru1 N2 C6 C7 -178.13(18) . . . . ?
O2 C6 C7 C8 176.6(2) . . . . ?
N2 C6 C7 C8 -2.7(4) . . . . ?
C6 C7 C8 C9 -0.1(4) . . . . ?
C7 C8 C9 C10 1.1(4) . . . . ?
C6 N2 C10 C9 -3.0(3) . . . . ?
Ru1 N2 C10 C9 179.32(18) . . . . ?
C8 C9 C10 N2 0.5(4) . . . . ?
C23 P1 C11 C16 -35.2(2) . . . . ?
C17 P1 C11 C16 -137.2(2) . . . . ?
Ru1 P1 C11 C16 92.7(2) . . . . ?
C23 P1 C11 C12 147.41(18) . . . . ?
C17 P1 C11 C12 45.44(19) . . . . ?
Ru1 P1 C11 C12 -84.67(18) . . . . ?
C16 C11 C12 C13 -0.2(4) . . . . ?
P1 C11 C12 C13 177.4(2) . . . . ?
C11 C12 C13 C14 0.0(4) . . . . ?
C12 C13 C14 C15 0.1(5) . . . . ?
C13 C14 C15 C16 -0.1(6) . . . . ?
C12 C11 C16 C15 0.2(4) . . . . ?
P1 C11 C16 C15 -177.2(2) . . . . ?
C14 C15 C16 C11 -0.1(5) . . . . ?
C23 P1 C17 C22 122.20(19) . . . . ?
C11 P1 C17 C22 -132.19(19) . . . . ?
Ru1 P1 C17 C22 -12.5(2) . . . . ?
C23 P1 C17 C18 -58.95(18) . . . . ?
C11 P1 C17 C18 46.65(18) . . . . ?
Ru1 P1 C17 C18 166.35(13) . . . . ?
C22 C17 C18 C19 0.1(3) . . . . ?
P1 C17 C18 C19 -178.79(17) . . . . ?
C17 C18 C19 C20 -0.2(3) . . . . ?
C18 C19 C20 C21 -0.2(4) . . . . ?
C19 C20 C21 C22 0.6(4) . . . . ?
C18 C17 C22 C21 0.3(3) . . . . ?
P1 C17 C22 C21 179.16(19) . . . . ?
C20 C21 C22 C17 -0.7(4) . . . . ?
C17 P1 C23 C24 -21.02(19) . . . . ?
C11 P1 C23 C24 -119.98(18) . . . . ?
Ru1 P1 C23 C24 117.18(16) . . . . ?
C17 P1 C23 C28 161.44(18) . . . . ?
C11 P1 C23 C28 62.48(19) . . . . ?
Ru1 P1 C23 C28 -60.36(19) . . . . ?
C28 C23 C24 C25 -1.0(3) . . . . ?
P1 C23 C24 C25 -178.66(17) . . . . ?
C23 C24 C25 C26 -1.5(4) . . . . ?
C24 C25 C26 C27 1.5(4) . . . . ?
C25 C26 C27 C28 1.1(4) . . . . ?
C26 C27 C28 C23 -3.7(4) . . . . ?
C24 C23 C28 C27 3.6(3) . . . . ?
P1 C23 C28 C27 -178.77(18) . . . . ?
C41 P2 C29 C30 -107.14(17) . . . . ?
C35 P2 C29 C30 150.94(17) . . . . ?
Ru1 P2 C29 C30 27.43(19) . . . . ?
C41 P2 C29 C34 74.56(19) . . . . ?
C35 P2 C29 C34 -27.36(19) . . . . ?
Ru1 P2 C29 C34 -150.87(15) . . . . ?
C34 C29 C30 C31 0.0(3) . . . . ?
P2 C29 C30 C31 -178.32(16) . . . . ?
C29 C30 C31 C32 0.7(3) . . . . ?
C30 C31 C32 C33 -1.0(3) . . . . ?
C31 C32 C33 C34 0.4(4) . . . . ?
C32 C33 C34 C29 0.4(4) . . . . ?
C30 C29 C34 C33 -0.6(3) . . . . ?
P2 C29 C34 C33 177.74(17) . . . . ?
C41 P2 C35 C40 -1.1(2) . . . . ?
C29 P2 C35 C40 103.4(2) . . . . ?
Ru1 P2 C35 C40 -130.60(18) . . . . ?
C41 P2 C35 C36 -172.90(16) . . . . ?
C29 P2 C35 C36 -68.38(17) . . . . ?
Ru1 P2 C35 C36 57.61(17) . . . . ?
C40 C35 C36 C37 -0.3(3) . . . . ?
P2 C35 C36 C37 171.92(18) . . . . ?
C35 C36 C37 C38 -0.1(4) . . . . ?
C36 C37 C38 C39 0.5(4) . . . . ?
C37 C38 C39 C40 -0.5(5) . . . . ?
C36 C35 C40 C39 0.2(4) . . . . ?
P2 C35 C40 C39 -171.5(2) . . . . ?
C38 C39 C40 C35 0.2(4) . . . . ?
C35 P2 C41 C46 103.29(19) . . . . ?
C29 P2 C41 C46 2.8(2) . . . . ?
Ru1 P2 C41 C46 -130.74(17) . . . . ?
C35 P2 C41 C42 -73.39(17) . . . . ?
C29 P2 C41 C42 -173.89(16) . . . . ?
Ru1 P2 C41 C42 52.57(18) . . . . ?
C46 C41 C42 C43 2.3(3) . . . . ?
P2 C41 C42 C43 179.21(17) . . . . ?
C41 C42 C43 C44 -0.9(3) . . . . ?
C42 C43 C44 C45 -0.9(4) . . . . ?
C43 C44 C45 C46 1.4(4) . . . . ?
C44 C45 C46 C41 0.1(4) . . . . ?
C42 C41 C46 C45 -1.9(3) . . . . ?
P2 C41 C46 C45 -178.59(18) . . . . ?
As2 O3 C47 N3 -17.6(2) . . . . ?
As2 O3 C47 C48 161.67(17) . . . . ?
C51 N3 C47 O3 173.53(19) . . . . ?
Ru2 N3 C47 O3 -4.2(3) . . . . ?
C51 N3 C47 C48 -5.7(3) . . . . ?
Ru2 N3 C47 C48 176.54(17) . . . . ?
O3 C47 C48 C49 -175.7(2) . . . . ?
N3 C47 C48 C49 3.5(4) . . . . ?
C47 C48 C49 C50 0.6(4) . . . . ?
C48 C49 C50 C51 -2.2(4) . . . . ?
C47 N3 C51 C50 4.1(3) . . . . ?
Ru2 N3 C51 C50 -178.30(18) . . . . ?
C49 C50 C51 N3 -0.1(4) . . . . ?
As2 O4 C52 N4 1.8(3) . . . . ?
As2 O4 C52 C53 -177.72(16) . . . . ?
C56 N4 C52 O4 177.4(2) . . . . ?
Ru2 N4 C52 O4 -11.0(3) . . . . ?
C56 N4 C52 C53 -3.1(3) . . . . ?
Ru2 N4 C52 C53 168.53(17) . . . . ?
O4 C52 C53 C54 -178.9(2) . . . . ?
N4 C52 C53 C54 1.6(4) . . . . ?
C52 C53 C54 C55 1.5(4) . . . . ?
C53 C54 C55 C56 -2.9(4) . . . . ?
C52 N4 C56 C55 1.6(3) . . . . ?
Ru2 N4 C56 C55 -169.6(2) . . . . ?
C54 C55 C56 N4 1.4(4) . . . . ?
C69 P3 C57 C62 -13.1(2) . . . . ?
C63 P3 C57 C62 -117.99(19) . . . . ?
Ru2 P3 C57 C62 117.33(18) . . . . ?
C69 P3 C57 C58 166.10(16) . . . . ?
C63 P3 C57 C58 61.24(17) . . . . ?
Ru2 P3 C57 C58 -63.44(17) . . . . ?
C62 C57 C58 C59 -0.5(3) . . . . ?
P3 C57 C58 C59 -179.75(18) . . . . ?
C57 C58 C59 C60 -0.3(4) . . . . ?
C58 C59 C60 C61 0.8(4) . . . . ?
C59 C60 C61 C62 -0.5(4) . . . . ?
C58 C57 C62 C61 0.8(3) . . . . ?
P3 C57 C62 C61 180.0(2) . . . . ?
C60 C61 C62 C57 -0.3(4) . . . . ?
C69 P3 C63 C68 104.78(17) . . . . ?
C57 P3 C63 C68 -151.95(17) . . . . ?
Ru2 P3 C63 C68 -31.56(19) . . . . ?
C69 P3 C63 C64 -77.26(19) . . . . ?
C57 P3 C63 C64 26.01(19) . . . . ?
Ru2 P3 C63 C64 146.39(15) . . . . ?
C68 C63 C64 C65 1.7(3) . . . . ?
P3 C63 C64 C65 -176.30(17) . . . . ?
C63 C64 C65 C66 -0.8(3) . . . . ?
C64 C65 C66 C67 -0.9(4) . . . . ?
C65 C66 C67 C68 1.8(3) . . . . ?
C64 C63 C68 C67 -0.8(3) . . . . ?
P3 C63 C68 C67 177.21(16) . . . . ?
C66 C67 C68 C63 -0.9(3) . . . . ?
C63 P3 C69 C70 -0.5(2) . . . . ?
C57 P3 C69 C70 -102.62(19) . . . . ?
Ru2 P3 C69 C70 133.54(16) . . . . ?
C63 P3 C69 C74 177.04(17) . . . . ?
C57 P3 C69 C74 74.95(18) . . . . ?
Ru2 P3 C69 C74 -48.9(2) . . . . ?
C74 C69 C70 C71 1.4(3) . . . . ?
P3 C69 C70 C71 179.00(17) . . . . ?
C69 C70 C71 C72 0.0(4) . . . . ?
C70 C71 C72 C73 -1.2(4) . . . . ?
C71 C72 C73 C74 1.0(4) . . . . ?
C72 C73 C74 C69 0.4(4) . . . . ?
C70 C69 C74 C73 -1.6(3) . . . . ?
P3 C69 C74 C73 -179.29(18) . . . . ?
C81 P4 C75 C76 -158.54(17) . . . . ?
C87 P4 C75 C76 -59.73(19) . . . . ?
Ru2 P4 C75 C76 63.82(19) . . . . ?
C81 P4 C75 C80 23.58(19) . . . . ?
C87 P4 C75 C80 122.39(18) . . . . ?
Ru2 P4 C75 C80 -114.06(17) . . . . ?
C80 C75 C76 C77 -3.4(3) . . . . ?
P4 C75 C76 C77 178.60(17) . . . . ?
C75 C76 C77 C78 3.4(4) . . . . ?
C76 C77 C78 C79 -0.7(4) . . . . ?
C77 C78 C79 C80 -1.8(4) . . . . ?
C78 C79 C80 C75 1.7(4) . . . . ?
C76 C75 C80 C79 0.9(3) . . . . ?
P4 C75 C80 C79 178.85(18) . . . . ?
C75 P4 C81 C82 -125.10(19) . . . . ?
C87 P4 C81 C82 129.81(19) . . . . ?
Ru2 P4 C81 C82 7.9(2) . . . . ?
C75 P4 C81 C86 55.05(18) . . . . ?
C87 P4 C81 C86 -50.04(18) . . . . ?
Ru2 P4 C81 C86 -171.99(13) . . . . ?
C86 C81 C82 C83 -0.7(3) . . . . ?
P4 C81 C82 C83 179.48(18) . . . . ?
C81 C82 C83 C84 -0.3(4) . . . . ?
C82 C83 C84 C85 0.2(4) . . . . ?
C83 C84 C85 C86 0.9(4) . . . . ?
C84 C85 C86 C81 -1.9(4) . . . . ?
C82 C81 C86 C85 1.8(3) . . . . ?
P4 C81 C86 C85 -178.33(18) . . . . ?
C81 P4 C87 C92 116.4(3) . . . . ?
C75 P4 C87 C92 14.2(3) . . . . ?
Ru2 P4 C87 C92 -112.4(2) . . . . ?
C81 P4 C87 C88 -60.60(19) . . . . ?
C75 P4 C87 C88 -162.71(17) . . . . ?
Ru2 P4 C87 C88 70.63(18) . . . . ?
C92 C87 C88 C89 1.1(4) . . . . ?
P4 C87 C88 C89 178.30(19) . . . . ?
C87 C88 C89 C90 -1.2(4) . . . . ?
C88 C89 C90 C91 0.4(5) . . . . ?
C89 C90 C91 C92 0.6(7) . . . . ?
C88 C87 C92 C91 -0.1(5) . . . . ?
P4 C87 C92 C91 -177.1(3) . . . . ?
C90 C91 C92 C87 -0.7(7) . . . . ?
